data_4509951
loop_
_publ_author_name
'Putta, Anjaneyulu'
'Mottishaw, Jeffery D.'
'Wang, Zhihua'
'Sun, Haoran'

_publ_section_title
;
 Rational Design of Lamellar \p--\p Stacked Organic Crystalline Materials
 with Short Interplanar Distance
;
_journal_issue 1
_journal_name_full 'Crystal Growth &amp; Design'
_journal_page_first 350
_journal_paper_doi 10.1021/cg401637a
_journal_volume 14
_journal_year 2014
_chemical_formula_moiety 'C26 H10 F14 N2'
_chemical_formula_sum 'C26 H10 F14 N2'
_chemical_formula_weight 616.36
_chemical_name_common 11,12-bisC3F7dibenzphenazine
_chemical_name_systematic 11,12-bis(perfluoropropyl)-dibenz[a,c]phenazine
_space_group_IT_number 68
_symmetry_cell_setting orthorhombic
_symmetry_space_group_name_Hall '-C 2a 2ac'
_symmetry_space_group_name_H-M 'C c c a :2'
_atom_sites_solution_hydrogens geom
_atom_sites_solution_primary direct
_atom_sites_solution_secondary difmap
_audit_creation_method SHELXL-97
_cell_angle_alpha 90.00
_cell_angle_beta 90.00
_cell_angle_gamma 90.00
_cell_formula_units_Z 8
_cell_length_a 16.966(4)
_cell_length_b 38.644(10)
_cell_length_c 6.9694(18)
_cell_measurement_reflns_used 8631
_cell_measurement_temperature 100(2)
_cell_measurement_theta_max 21.52
_cell_measurement_theta_min 2.40
_cell_volume 4569(2)
_computing_cell_refinement 'Bruker SMART'
_computing_data_collection 'Bruker SMART'
_computing_data_reduction 'Bruker SAINT'
_computing_molecular_graphics 'Bruker SHELXTL'
_computing_publication_material 'Bruker SHELXTL'
_computing_structure_refinement 'SHELXL-97 (Sheldrick, 1997)'
_computing_structure_solution 'Bruker SHELXTL'
_diffrn_ambient_temperature 100(2)
_diffrn_measured_fraction_theta_full 0.996
_diffrn_measured_fraction_theta_max 0.996
_diffrn_measurement_device_type 'CCD area detector'
_diffrn_measurement_method 'phi and omega scans'
_diffrn_radiation_monochromator graphite
_diffrn_radiation_source 'fine-focus sealed tube'
_diffrn_radiation_type MoK\a
_diffrn_radiation_wavelength 0.71073
_diffrn_reflns_av_R_equivalents 0.0306
_diffrn_reflns_av_sigmaI/netI 0.0135
_diffrn_reflns_limit_h_max 17
_diffrn_reflns_limit_h_min -17
_diffrn_reflns_limit_k_max 39
_diffrn_reflns_limit_k_min -39
_diffrn_reflns_limit_l_max 7
_diffrn_reflns_limit_l_min -7
_diffrn_reflns_number 14418
_diffrn_reflns_theta_full 21.54
_diffrn_reflns_theta_max 21.54
_diffrn_reflns_theta_min 2.11
_exptl_absorpt_coefficient_mu 0.187
_exptl_absorpt_correction_T_max 0.9798
_exptl_absorpt_correction_T_min 0.9125
_exptl_absorpt_correction_type multi-scan
_exptl_absorpt_process_details SADABS
_exptl_crystal_colour Yellow
_exptl_crystal_density_diffrn 1.792
_exptl_crystal_density_method 'not measured'
_exptl_crystal_description Needle
_exptl_crystal_F_000 2448
_exptl_crystal_size_max 0.50
_exptl_crystal_size_mid 0.15
_exptl_crystal_size_min 0.11
_refine_diff_density_max 0.131
_refine_diff_density_min -0.189
_refine_diff_density_rms 0.037
_refine_ls_extinction_method none
_refine_ls_goodness_of_fit_ref 1.109
_refine_ls_hydrogen_treatment constr
_refine_ls_matrix_type full
_refine_ls_number_parameters 190
_refine_ls_number_reflns 1320
_refine_ls_number_restraints 0
_refine_ls_restrained_S_all 1.109
_refine_ls_R_factor_all 0.0338
_refine_ls_R_factor_gt 0.0254
_refine_ls_shift/su_max 0.009
_refine_ls_shift/su_mean 0.002
_refine_ls_structure_factor_coef Fsqd
_refine_ls_weighting_details 'calc w=1/[\s^2^(Fo^2^)+(0.0387P)^2^+4.9805P] where P=(Fo^2^+2Fc^2^)/3'
_refine_ls_weighting_scheme calc
_refine_ls_wR_factor_gt 0.0682
_refine_ls_wR_factor_ref 0.0766
_reflns_number_gt 1126
_reflns_number_total 1320
_reflns_threshold_expression >2sigma(I)
_cod_data_source_file cg401637a_si_002.cif
_cod_data_source_block 13034
_cod_depositor_comments
;
The following automatic conversions were performed:

'_symmetry_cell_setting' value 'Orthorhombic' changed to
'orthorhombic' according to
/usr/data/users/saulius/automatic-downloads/current/ACS/lib/dictionaries/cif_core.dic
dictionary named 'cif_core.dic' version 2.4.2 from 2011-04-26.

Automatic conversion script
Id: cif_fix_values 2281 2013-09-26 08:29:07Z andrius 
;
_cod_original_sg_symbol_Hall '-C 2b 2bc'
_cod_original_sg_symbol_H-M 'Ccca '
_cod_database_code 4509951

loop_
_symmetry_equiv_pos_as_xyz
'x, y, z'
'-x+1/2, -y, z'
'x+1/2, -y, -z+1/2'
'-x, y, -z+1/2'
'x+1/2, y+1/2, z'
'-x+1, -y+1/2, z'
'x+1, -y+1/2, -z+1/2'
'-x+1/2, y+1/2, -z+1/2'
'-x, -y, -z'
'x-1/2, y, -z'
'-x-1/2, y, z-1/2'
'x, -y, z-1/2'
'-x+1/2, -y+1/2, -z'
'x, y+1/2, -z'
'-x, y+1/2, z-1/2'
'x+1/2, -y+1/2, z-1/2'

loop_
_atom_site_label
_atom_site_type_symbol
_atom_site_fract_x
_atom_site_fract_y
_atom_site_fract_z
_atom_site_U_iso_or_equiv
_atom_site_adp_type
_atom_site_occupancy
_atom_site_symmetry_multiplicity
_atom_site_calc_flag
_atom_site_refinement_flags
F001 F 0.16606(7) 0.15380(3) 0.29573(19) 0.0354(4) Uani 1 1 d .
F002 F 0.04268(8) 0.17084(3) -0.08945(18) 0.0383(4) Uani 1 1 d .
F003 F 0.06675(7) 0.18813(3) 0.32672(18) 0.0324(4) Uani 1 1 d .
F004 F 0.16301(7) 0.15280(3) -0.0654(2) 0.0405(4) Uani 1 1 d .
F005 F 0.08323(9) 0.23365(3) 0.0332(2) 0.0560(5) Uani 1 1 d .
F006 F 0.20024(9) 0.21685(4) 0.0985(3) 0.0675(5) Uani 1 1 d .
F007 F 0.15898(11) 0.21586(4) -0.1927(3) 0.0701(6) Uani 1 1 d .
C31 C 0.04192(12) -0.05655(5) 0.2222(3) 0.0213(5) Uani 1 1 d .
C009 C 0.08156(12) -0.02502(5) 0.1937(3) 0.0209(5) Uani 1 1 d .
N1 N 0.08021(9) 0.03699(4) 0.1951(2) 0.0212(5) Uani 1 1 d .
C011 C 0.07948(12) 0.09877(5) 0.2073(3) 0.0223(5) Uani 1 1 d .
H011 H 0.1330 0.0988 0.1781 0.027 Uiso 1 1 calc R
C012 C 0.04015(12) 0.06682(5) 0.2244(3) 0.0200(5) Uani 1 1 d .
C013 C 0.04061(11) 0.00779(5) 0.2210(3) 0.0195(5) Uani 1 1 d .
C014 C 0.16069(12) -0.02515(5) 0.1387(3) 0.0262(6) Uani 1 1 d .
H014 H 0.1864 -0.0042 0.1178 0.031 Uiso 1 1 calc R
C015 C 0.10920(13) 0.17404(5) 0.0145(4) 0.0293(6) Uani 1 1 d .
C016 C 0.16297(13) -0.08660(6) 0.1459(3) 0.0285(6) Uani 1 1 d .
H016 H 0.1904 -0.1073 0.1315 0.034 Uiso 1 1 calc R
C017 C 0.09413(12) 0.16142(5) 0.2208(3) 0.0264(6) Uani 1 1 d .
C018 C 0.08484(12) -0.08726(5) 0.1977(3) 0.0253(6) Uani 1 1 d .
H018 H 0.0600 -0.1084 0.2168 0.030 Uiso 1 1 calc R
C019 C 0.20126(13) -0.05549(6) 0.1150(3) 0.0292(6) Uani 1 1 d .
H019 H 0.2540 -0.0552 0.0784 0.035 Uiso 1 1 calc R
C020 C 0.04187(12) 0.12972(5) 0.2322(3) 0.0224(5) Uani 1 1 d .
C021 C 0.13859(16) 0.21097(6) -0.0103(4) 0.0444(7) Uani 1 1 d .

loop_
_atom_site_aniso_label
_atom_site_aniso_U_11
_atom_site_aniso_U_22
_atom_site_aniso_U_33
_atom_site_aniso_U_23
_atom_site_aniso_U_13
_atom_site_aniso_U_12
F001 0.0267(8) 0.0248(7) 0.0547(9) 0.0029(6) -0.0127(6) -0.0040(6)
F002 0.0400(8) 0.0407(8) 0.0343(8) 0.0068(6) -0.0044(6) -0.0016(6)
F003 0.0354(7) 0.0205(7) 0.0412(8) -0.0058(6) -0.0023(6) -0.0025(6)
F004 0.0407(8) 0.0299(8) 0.0511(9) 0.0006(7) 0.0140(7) 0.0016(7)
F005 0.0743(11) 0.0221(7) 0.0715(11) 0.0078(7) 0.0088(9) 0.0086(8)
F006 0.0533(11) 0.0380(9) 0.1113(15) 0.0080(9) -0.0089(10) -0.0247(8)
F007 0.0968(14) 0.0395(10) 0.0739(14) 0.0205(8) 0.0343(10) -0.0091(9)
C31 0.0249(11) 0.0198(12) 0.0193(13) 0.0004(9) -0.0053(10) 0.0027(10)
C009 0.0227(13) 0.0215(13) 0.0184(13) -0.0008(9) -0.0043(9) 0.0008(10)
N1 0.0232(10) 0.0173(10) 0.0231(11) 0.0007(8) -0.0029(8) -0.0006(8)
C011 0.0184(12) 0.0237(13) 0.0248(14) 0.0012(10) -0.0013(10) -0.0001(10)
C012 0.0215(10) 0.0180(12) 0.0204(12) 0.0002(9) -0.0023(9) 0.0002(9)
C013 0.0218(10) 0.0191(13) 0.0177(12) 0.0004(9) -0.0036(9) 0.0015(10)
C014 0.0222(13) 0.0194(13) 0.0371(14) 0.0027(10) -0.0021(11) -0.0007(10)
C015 0.0241(13) 0.0223(12) 0.0416(15) 0.0005(11) 0.0007(12) 0.0008(11)
C016 0.0296(14) 0.0224(13) 0.0335(14) -0.0011(10) -0.0046(11) 0.0091(11)
C017 0.0233(13) 0.0185(12) 0.0374(14) -0.0030(11) -0.0048(11) 0.0035(10)
C018 0.0301(15) 0.0182(12) 0.0277(14) 0.0007(10) -0.0045(10) -0.0019(10)
C019 0.0212(12) 0.0276(14) 0.0387(15) -0.0005(11) 0.0005(10) 0.0037(11)
C020 0.0243(11) 0.0198(12) 0.0232(12) 0.0021(10) -0.0030(10) -0.0018(10)
C021 0.0472(17) 0.0285(15) 0.058(2) 0.0066(14) 0.0057(16) -0.0018(14)

loop_
_atom_type_symbol
_atom_type_description
_atom_type_scat_dispersion_real
_atom_type_scat_dispersion_imag
_atom_type_scat_source
C C 0.0033 0.0016 'International Tables Vol C Tables 4.2.6.8 and 6.1.1.4'
H H 0.0000 0.0000 'International Tables Vol C Tables 4.2.6.8 and 6.1.1.4'
N N 0.0061 0.0033 'International Tables Vol C Tables 4.2.6.8 and 6.1.1.4'
F F 0.0171 0.0103 'International Tables Vol C Tables 4.2.6.8 and 6.1.1.4'

loop_
_geom_angle_atom_site_label_1
_geom_angle_atom_site_label_2
_geom_angle_atom_site_label_3
_geom_angle
_geom_angle_site_symmetry_1
_geom_angle_site_symmetry_3
C018 C31 C009 117.89(19) . .
C018 C31 C31 122.19(12) . 4
C009 C31 C31 119.92(12) . 4
C014 C009 C31 119.73(19) . .
C014 C009 C013 119.80(19) . .
C31 C009 C013 120.47(18) . .
C013 N1 C012 116.73(17) . .
C020 C011 C012 122.37(19) . .
C020 C011 H011 118.8 . .
C012 C011 H011 118.8 . .
N1 C012 C012 121.59(11) . 4
N1 C012 C011 119.73(18) . .
C012 C012 C011 118.66(12) 4 .
N1 C013 C013 121.65(11) . 4
N1 C013 C009 118.74(18) . .
C013 C013 C009 119.60(11) 4 .
C019 C014 C009 121.3(2) . .
C019 C014 H014 119.4 . .
C009 C014 H014 119.4 . .
F002 C015 F004 106.81(18) . .
F002 C015 C021 107.44(19) . .
F004 C015 C021 107.60(18) . .
F002 C015 C017 109.52(17) . .
F004 C015 C017 107.77(17) . .
C021 C015 C017 117.2(2) . .
C018 C016 C019 120.7(2) . .
C018 C016 H016 119.7 . .
C019 C016 H016 119.7 . .
F003 C017 F001 105.31(17) . .
F003 C017 C020 112.82(18) . .
F001 C017 C020 109.27(16) . .
F003 C017 C015 108.99(17) . .
F001 C017 C015 106.17(17) . .
C020 C017 C015 113.74(18) . .
C016 C018 C31 121.1(2) . .
C016 C018 H018 119.4 . .
C31 C018 H018 119.4 . .
C014 C019 C016 119.3(2) . .
C014 C019 H019 120.4 . .
C016 C019 H019 120.4 . .
C011 C020 C020 118.80(12) . 4
C011 C020 C017 115.34(18) . .
C020 C020 C017 125.86(11) 4 .
F006 C021 F005 108.7(2) . .
F006 C021 F007 108.7(2) . .
F005 C021 F007 108.0(2) . .
F006 C021 C015 111.0(2) . .
F005 C021 C015 111.3(2) . .
F007 C021 C015 109.1(2) . .

loop_
_geom_bond_atom_site_label_1
_geom_bond_atom_site_label_2
_geom_bond_distance
_geom_bond_site_symmetry_2
F001 C017 1.360(2) .
F002 C015 1.347(3) .
F003 C017 1.351(2) .
F004 C015 1.348(2) .
F005 C021 1.320(3) .
F006 C021 1.311(3) .
F007 C021 1.331(3) .
C31 C018 1.403(3) .
C31 C009 1.406(3) .
C31 C31 1.474(4) 4
C009 C014 1.396(3) .
C009 C013 1.458(3) .
N1 C013 1.325(3) .
N1 C012 1.354(3) .
C011 C020 1.367(3) .
C011 C012 1.409(3) .
C011 H011 0.9300 .
C012 C012 1.408(4) 4
C013 C013 1.436(4) 4
C014 C019 1.370(3) .
C014 H014 0.9300 .
C015 C021 1.522(3) .
C015 C017 1.539(3) .
C016 C018 1.374(3) .
C016 C019 1.383(3) .
C016 H016 0.9300 .
C017 C020 1.514(3) .
C018 H018 0.9300 .
C019 H019 0.9300 .
C020 C020 1.442(4) 4
